data_7218549
loop_
_publ_author_name
'Zhou, Jia-Jia'
'Yu, Xin'
'Zhao, Ying-Chun'
'Xiao, Xin'
'Zhang, Yun-Qian'
'Xue, Sai-Feng'
'Tao, Zhu'
'Liu, Jing-Xin'
'Zhu, Qian-Jiang'

_publ_section_title
;
 Coordination of Ln3+in ortho-tetramethyl-substituted cucurbituril
 supramolecular assemblies formed in the presence of cadmium nitrate:
 potential applications for isolation of heavier lanthanides
;
_journal_issue 46
_journal_name_full CrystEngComm
_journal_page_first 10674
_journal_paper_doi 10.1039/C4CE00870G
_journal_volume 16
_journal_year 2014
_chemical_formula_moiety 'C40 H56 Er N24 O18, 2(N O3), Cl, 15(H2 O)'
_chemical_formula_sum 'C40 H86 Cl Er N26 O39'
_chemical_formula_weight 1758.06
_chemical_name_systematic
;
 ?
;
_space_group_IT_number 62
_symmetry_cell_setting orthorhombic
_symmetry_space_group_name_Hall '-P 2ac 2n'
_symmetry_space_group_name_H-M 'P n m a'
_atom_sites_solution_hydrogens geom
_atom_sites_solution_primary direct
_atom_sites_solution_secondary difmap
_audit_creation_method SHELXL-97
_cell_angle_alpha 90.00
_cell_angle_beta 90.00
_cell_angle_gamma 90.00
_cell_formula_units_Z 4
_cell_length_a 35.370(4)
_cell_length_b 14.1610(17)
_cell_length_c 13.4086(16)
_cell_measurement_temperature 223(2)
_cell_volume 6716.0(14)
_computing_structure_refinement 'SHELXL-97 (Sheldrick, 1997)'
_diffrn_ambient_temperature 223(2)
_diffrn_measured_fraction_theta_full 0.998
_diffrn_measured_fraction_theta_max 0.998
_diffrn_measurement_device_type 'Bruker Smart Apex2 CCD Detector'
_diffrn_measurement_method '\f and \w scan'
_diffrn_radiation_monochromator graphite
_diffrn_radiation_source 'fine-focus sealed tube'
_diffrn_radiation_type MoK\a
_diffrn_radiation_wavelength 0.71073
_diffrn_reflns_av_R_equivalents 0.0646
_diffrn_reflns_av_sigmaI/netI 0.0420
_diffrn_reflns_limit_h_max 42
_diffrn_reflns_limit_h_min -40
_diffrn_reflns_limit_k_max 16
_diffrn_reflns_limit_k_min -16
_diffrn_reflns_limit_l_max 15
_diffrn_reflns_limit_l_min -16
_diffrn_reflns_number 45017
_diffrn_reflns_theta_full 25.20
_diffrn_reflns_theta_max 25.20
_diffrn_reflns_theta_min 1.15
_exptl_absorpt_coefficient_mu 1.410
_exptl_absorpt_correction_T_max 0.7562
_exptl_absorpt_correction_T_min 0.7107
_exptl_absorpt_correction_type multi-scan
_exptl_absorpt_process_details 'SADABS (Bruker, 2008)'
_exptl_crystal_colour colorless
_exptl_crystal_density_diffrn 1.739
_exptl_crystal_density_method 'not measured'
_exptl_crystal_description prism
_exptl_crystal_F_000 3620
_exptl_crystal_size_max 0.26
_exptl_crystal_size_mid 0.23
_exptl_crystal_size_min 0.21
_platon_squeeze_details
;
;
_refine_diff_density_max 0.872
_refine_diff_density_min -1.125
_refine_diff_density_rms 0.106
_refine_ls_extinction_method none
_refine_ls_goodness_of_fit_ref 1.119
_refine_ls_hydrogen_treatment constr
_refine_ls_matrix_type full
_refine_ls_number_parameters 442
_refine_ls_number_reflns 6300
_refine_ls_number_restraints 1
_refine_ls_restrained_S_all 1.119
_refine_ls_R_factor_all 0.0720
_refine_ls_R_factor_gt 0.0552
_refine_ls_shift/su_max 0.000
_refine_ls_shift/su_mean 0.000
_refine_ls_structure_factor_coef Fsqd
_refine_ls_weighting_details 'calc w=1/[\s^2^(Fo^2^)+(0.0415P)^2^+38.0632P] where P=(Fo^2^+2Fc^2^)/3'
_refine_ls_weighting_scheme calc
_refine_ls_wR_factor_gt 0.1323
_refine_ls_wR_factor_ref 0.1396
_reflns_number_gt 4915
_reflns_number_total 6300
_reflns_threshold_expression >2sigma(I)
_cod_data_source_file c4ce00870g2.cif
_cod_data_source_block 12Er
_cod_depositor_comments 'Adding full bibliography for 7218542--7218552.cif.'
_cod_database_code 7218549

loop_
_symmetry_equiv_pos_as_xyz
'x, y, z'
'-x+1/2, -y, z+1/2'
'-x, y+1/2, -z'
'x+1/2, -y+1/2, -z+1/2'
'-x, -y, -z'
'x-1/2, y, -z-1/2'
'x, -y-1/2, z'
'-x-1/2, y-1/2, z-1/2'

loop_
_atom_site_label
_atom_site_type_symbol
_atom_site_fract_x
_atom_site_fract_y
_atom_site_fract_z
_atom_site_U_iso_or_equiv
_atom_site_adp_type
_atom_site_occupancy
_atom_site_symmetry_multiplicity
_atom_site_calc_flag
_atom_site_refinement_flags
O5W O 0.2253(2) 0.2500 0.3791(6) 0.068(2) Uiso 1 2 d S
Cl1 Cl 0.2657(3) -0.2500 0.0910(7) 0.211(4) Uani 1 2 d S
O1W O 0.15786(13) 0.1252(3) 0.5025(3) 0.0405(10) Uani 1 1 d .
O2W O 0.14950(18) 0.2500 0.3452(4) 0.0399(15) Uani 1 2 d S
O3W O 0.14428(19) 0.2500 0.6620(4) 0.0421(16) Uani 1 2 d S
O4W O 0.07859(15) 0.1465(4) 0.5927(3) 0.0551(14) Uani 1 1 d .
Er1 Er 0.115562(11) 0.2500 0.49689(3) 0.02847(13) Uani 1 2 d S
N13 N 0.1169(3) -0.2500 -0.0854(7) 0.052(2) Uani 1 2 d S
N14 N 0.1328(3) -0.2500 0.3345(7) 0.047(2) Uani 1 2 d SD
O7 O 0.1013(4) -0.2500 -0.0035(7) 0.098(3) Uani 1 2 d S
O8 O 0.0989(3) -0.2500 -0.1626(7) 0.088(3) Uani 1 2 d S
O9 O 0.1520(3) -0.2500 -0.0894(10) 0.114(4) Uani 1 2 d S
O10 O 0.0987(2) -0.2500 0.3108(6) 0.0507(18) Uani 1 2 d SD
O11 O 0.1412(3) -0.2500 0.4192(8) 0.216(11) Uani 1 2 d SD
O12 O 0.1584(2) -0.2500 0.2729(6) 0.074(2) Uani 1 2 d SD
C1 C 0.06125(17) 0.1224(4) 0.3268(4) 0.0281(13) Uani 1 1 d .
C2 C 0.00993(18) 0.1143(4) 0.2177(4) 0.0331(14) Uani 1 1 d .
C3 C 0.03476(18) 0.0239(4) 0.2059(4) 0.0351(14) Uani 1 1 d .
C4 C 0.03323(18) 0.1071(5) 0.0553(5) 0.0398(16) Uani 1 1 d .
C5 C 0.09642(18) -0.0222(4) 0.3003(4) 0.0358(14) Uani 1 1 d .
H5A H 0.1064 -0.0040 0.3657 0.043 Uiso 1 1 calc R
H5B H 0.0844 -0.0842 0.3076 0.043 Uiso 1 1 calc R
C6 C 0.0647(2) -0.0483(5) 0.0477(5) 0.0443(17) Uani 1 1 d .
H6A H 0.0563 -0.1100 0.0724 0.053 Uiso 1 1 calc R
H6B H 0.0585 -0.0449 -0.0235 0.053 Uiso 1 1 calc R
C7 C 0.16449(19) -0.0122(4) 0.2571(5) 0.0342(14) Uani 1 1 d .
C8 C 0.12462(18) -0.0879(4) 0.1415(4) 0.0344(14) Uani 1 1 d .
H8 H 0.1138 -0.1509 0.1558 0.041 Uiso 1 1 calc R
C9 C 0.16596(19) -0.0950(4) 0.1052(4) 0.0360(15) Uani 1 1 d .
H9 H 0.1742 -0.1615 0.0981 0.043 Uiso 1 1 calc R
C10 C 0.1292(2) -0.0271(5) -0.0199(4) 0.0404(16) Uani 1 1 d .
C11 C 0.22802(18) -0.0409(5) 0.1838(5) 0.0401(16) Uani 1 1 d .
H11A H 0.2363 -0.0317 0.2529 0.048 Uiso 1 1 calc R
H11B H 0.2385 -0.1011 0.1605 0.048 Uiso 1 1 calc R
C12 C 0.1960(2) -0.0519(5) -0.0618(5) 0.0412(16) Uani 1 1 d .
H12A H 0.2092 -0.1123 -0.0536 0.049 Uiso 1 1 calc R
H12B H 0.1856 -0.0502 -0.1294 0.049 Uiso 1 1 calc R
C13 C 0.25959(17) 0.1122(5) 0.1672(5) 0.0389(16) Uani 1 1 d .
C14 C 0.2538(2) 0.0235(5) 0.0185(4) 0.0424(16) Uani 1 1 d .
H14 H 0.2709 -0.0311 0.0084 0.051 Uiso 1 1 calc R
C15 C 0.27395(18) 0.1188(5) -0.0039(5) 0.0420(16) Uani 1 1 d .
H15 H 0.2993 0.1085 -0.0330 0.050 Uiso 1 1 calc R
C16 C 0.2199(2) 0.1072(5) -0.1012(5) 0.0395(16) Uani 1 1 d .
C17 C 0.2979(3) 0.2500 0.1128(7) 0.051(3) Uani 1 2 d S
H17A H 0.3207 0.2500 0.0713 0.062 Uiso 1 2 calc SR
H17B H 0.3059 0.2500 0.1828 0.062 Uiso 1 2 calc SR
C18 C 0.2579(3) 0.2500 -0.1283(7) 0.043(2) Uani 1 2 d S
H18A H 0.2439 0.2500 -0.1914 0.052 Uiso 1 2 calc SR
H18B H 0.2849 0.2500 -0.1442 0.052 Uiso 1 2 calc SR
C19 C -0.0033(3) 0.2500 0.0922(7) 0.039(2) Uani 1 2 d S
H19A H -0.0057 0.2500 0.0193 0.047 Uiso 1 2 calc SR
H19B H -0.0289 0.2500 0.1201 0.047 Uiso 1 2 calc SR
C20 C 0.0147(3) 0.2500 0.3484(6) 0.032(2) Uani 1 2 d S
H20A H 0.0231 0.2500 0.4181 0.039 Uiso 1 2 calc SR
H20B H -0.0130 0.2500 0.3484 0.039 Uiso 1 2 calc SR
C21 C -0.03161(19) 0.0951(6) 0.2391(5) 0.0510(19) Uani 1 1 d .
H21A H -0.0428 0.0624 0.1829 0.061 Uiso 1 1 calc R
H21B H -0.0447 0.1545 0.2498 0.061 Uiso 1 1 calc R
H21C H -0.0338 0.0563 0.2985 0.061 Uiso 1 1 calc R
C22 C 0.0165(2) -0.0697(5) 0.2378(6) 0.0522(19) Uani 1 1 d .
H22A H 0.0107 -0.0676 0.3085 0.063 Uiso 1 1 calc R
H22B H 0.0338 -0.1213 0.2246 0.063 Uiso 1 1 calc R
H22C H -0.0067 -0.0793 0.2004 0.063 Uiso 1 1 calc R
N1 N 0.02790(14) 0.1639(3) 0.3010(3) 0.0294(11) Uani 1 1 d .
N2 N 0.06787(14) 0.0459(3) 0.2705(3) 0.0279(11) Uani 1 1 d .
N3 N 0.01575(15) 0.1632(4) 0.1227(4) 0.0359(12) Uani 1 1 d .
N4 N 0.04403(15) 0.0255(4) 0.1003(4) 0.0363(12) Uani 1 1 d .
N5 N 0.12756(15) -0.0306(4) 0.2314(3) 0.0360(12) Uani 1 1 d .
N6 N 0.18724(15) -0.0463(3) 0.1817(4) 0.0338(12) Uani 1 1 d .
N7 N 0.10510(15) -0.0416(4) 0.0593(4) 0.0368(13) Uani 1 1 d .
N8 N 0.16499(15) -0.0470(4) 0.0101(4) 0.0389(13) Uani 1 1 d .
N9 N 0.24299(16) 0.0343(4) 0.1234(4) 0.0396(13) Uani 1 1 d .
N10 N 0.27639(15) 0.1648(4) 0.0930(4) 0.0401(13) Uani 1 1 d .
N11 N 0.22261(15) 0.0230(4) -0.0512(4) 0.0385(13) Uani 1 1 d .
N12 N 0.24890(15) 0.1644(4) -0.0740(4) 0.0373(12) Uani 1 1 d .
O1 O 0.08241(12) 0.1509(3) 0.3936(3) 0.0338(10) Uani 1 1 d .
O2 O 0.17550(12) 0.0227(3) 0.3350(3) 0.0358(10) Uani 1 1 d .
O3 O 0.26024(13) 0.1297(3) 0.2552(3) 0.0443(11) Uani 1 1 d .
O4 O 0.03863(14) 0.1258(4) -0.0336(3) 0.0485(12) Uani 1 1 d .
O5 O 0.11927(15) -0.0021(4) -0.1031(3) 0.0565(14) Uani 1 1 d .
O6 O 0.19573(14) 0.1266(3) -0.1648(3) 0.0476(12) Uani 1 1 d .

loop_
_atom_site_aniso_label
_atom_site_aniso_U_11
_atom_site_aniso_U_22
_atom_site_aniso_U_33
_atom_site_aniso_U_23
_atom_site_aniso_U_13
_atom_site_aniso_U_12
Cl1 0.224(8) 0.188(7) 0.221(9) 0.000 0.076(7) 0.000
O1W 0.053(3) 0.038(2) 0.030(2) 0.000(2) -0.005(2) 0.010(2)
O2W 0.044(4) 0.051(4) 0.025(3) 0.000 0.002(3) 0.000
O3W 0.057(4) 0.040(4) 0.030(3) 0.000 -0.009(3) 0.000
O4W 0.071(4) 0.065(3) 0.029(2) -0.001(2) 0.005(2) -0.025(3)
Er1 0.0372(2) 0.0299(2) 0.01830(19) 0.000 -0.00443(18) 0.000
N13 0.068(7) 0.031(4) 0.058(6) 0.000 -0.007(5) 0.000
N14 0.045(5) 0.051(5) 0.046(5) 0.000 -0.008(5) 0.000
O7 0.179(11) 0.061(6) 0.054(6) 0.000 0.018(7) 0.000
O8 0.069(6) 0.125(9) 0.069(6) 0.000 -0.032(5) 0.000
O9 0.069(7) 0.089(7) 0.183(13) 0.000 -0.050(8) 0.000
O10 0.050(5) 0.036(4) 0.065(5) 0.000 -0.010(4) 0.000
O11 0.067(7) 0.54(4) 0.040(6) 0.000 -0.008(5) 0.000
O12 0.057(5) 0.107(7) 0.058(5) 0.000 -0.003(4) 0.000
C1 0.039(4) 0.030(3) 0.016(3) 0.006(2) 0.000(3) -0.008(3)
C2 0.039(4) 0.040(3) 0.020(3) -0.006(3) -0.001(3) -0.008(3)
C3 0.041(4) 0.035(3) 0.029(3) -0.004(3) -0.004(3) -0.011(3)
C4 0.035(4) 0.059(4) 0.025(3) -0.004(3) -0.006(3) -0.009(3)
C5 0.045(4) 0.035(3) 0.026(3) 0.005(3) -0.001(3) 0.003(3)
C6 0.065(5) 0.043(4) 0.025(3) -0.011(3) -0.008(3) -0.008(3)
C7 0.048(4) 0.026(3) 0.029(3) 0.005(3) -0.005(3) -0.001(3)
C8 0.048(4) 0.030(3) 0.026(3) -0.003(3) -0.002(3) 0.002(3)
C9 0.053(4) 0.027(3) 0.028(3) 0.000(3) 0.000(3) 0.010(3)
C10 0.059(4) 0.037(3) 0.026(3) -0.006(3) 0.001(3) 0.003(3)
C11 0.045(4) 0.041(4) 0.035(4) 0.005(3) -0.004(3) 0.017(3)
C12 0.058(4) 0.039(4) 0.026(3) -0.008(3) 0.004(3) 0.007(3)
C13 0.027(3) 0.049(4) 0.040(4) 0.004(3) -0.007(3) 0.008(3)
C14 0.050(4) 0.051(4) 0.026(3) -0.003(3) 0.006(3) 0.011(3)
C15 0.038(3) 0.058(4) 0.029(3) -0.010(3) 0.001(3) 0.012(3)
C16 0.048(4) 0.045(4) 0.026(3) -0.005(3) 0.007(3) 0.016(3)
C17 0.031(5) 0.096(9) 0.028(5) 0.000 -0.005(4) 0.000
C18 0.043(6) 0.061(6) 0.025(5) 0.000 0.005(4) 0.000
C19 0.039(5) 0.053(6) 0.026(5) 0.000 -0.009(4) 0.000
C20 0.040(5) 0.037(5) 0.020(4) 0.000 -0.001(4) 0.000
C21 0.043(4) 0.072(5) 0.038(4) 0.006(4) 0.004(3) -0.002(4)
C22 0.059(5) 0.047(4) 0.050(4) -0.002(4) -0.008(4) -0.019(4)
N1 0.034(3) 0.034(3) 0.020(2) -0.004(2) -0.001(2) -0.003(2)
N2 0.037(3) 0.026(2) 0.021(2) -0.005(2) -0.004(2) -0.004(2)
N3 0.038(3) 0.043(3) 0.027(3) -0.001(2) 0.000(2) 0.000(2)
N4 0.047(3) 0.042(3) 0.020(2) -0.002(2) -0.004(2) -0.002(3)
N5 0.046(3) 0.043(3) 0.019(2) -0.008(2) -0.001(2) 0.007(3)
N6 0.048(3) 0.029(3) 0.024(3) -0.001(2) 0.001(2) 0.002(2)
N7 0.047(3) 0.040(3) 0.023(3) -0.003(2) -0.003(2) 0.002(3)
N8 0.050(3) 0.047(3) 0.019(3) 0.008(2) 0.003(2) 0.007(3)
N9 0.044(3) 0.050(3) 0.025(3) -0.002(2) -0.002(2) 0.005(3)
N10 0.041(3) 0.053(3) 0.027(3) -0.002(3) -0.003(2) 0.001(3)
N11 0.047(3) 0.041(3) 0.028(3) -0.006(2) -0.006(2) 0.005(3)
N12 0.037(3) 0.042(3) 0.033(3) 0.000(2) -0.001(2) 0.000(3)
O1 0.046(3) 0.030(2) 0.026(2) -0.0011(18) -0.0103(19) -0.0040(19)
O2 0.046(3) 0.036(2) 0.026(2) -0.0097(19) -0.0041(19) -0.001(2)
O3 0.047(3) 0.059(3) 0.027(2) -0.003(2) -0.007(2) 0.001(2)
O4 0.060(3) 0.063(3) 0.023(2) 0.001(2) -0.003(2) 0.004(3)
O5 0.069(4) 0.074(4) 0.027(2) 0.008(2) -0.002(2) 0.013(3)
O6 0.058(3) 0.048(3) 0.037(3) 0.003(2) -0.014(2) 0.000(2)

loop_
_atom_type_symbol
_atom_type_description
_atom_type_scat_dispersion_real
_atom_type_scat_dispersion_imag
_atom_type_scat_source
C C 0.0033 0.0016 'International Tables Vol C Tables 4.2.6.8 and 6.1.1.4'
H H 0.0000 0.0000 'International Tables Vol C Tables 4.2.6.8 and 6.1.1.4'
N N 0.0061 0.0033 'International Tables Vol C Tables 4.2.6.8 and 6.1.1.4'
O O 0.0106 0.0060 'International Tables Vol C Tables 4.2.6.8 and 6.1.1.4'
Er Er -0.2586 4.9576 'International Tables Vol C Tables 4.2.6.8 and 6.1.1.4'
Cl Cl 0.1484 0.1585 'International Tables Vol C Tables 4.2.6.8 and 6.1.1.4'

loop_
_geom_angle_atom_site_label_1
_geom_angle_atom_site_label_2
_geom_angle_atom_site_label_3
_geom_angle
_geom_angle_site_symmetry_1
_geom_angle_site_symmetry_3
O1 Er1 O1 75.4(2) . 7_565
O1 Er1 O1W 144.71(14) . 7_565
O1 Er1 O1W 83.29(15) 7_565 7_565
O1 Er1 O1W 83.29(15) . .
O1 Er1 O1W 144.71(14) 7_565 .
O1W Er1 O1W 99.4(2) 7_565 .
O1 Er1 O4W 70.37(15) . .
O1 Er1 O4W 115.32(17) 7_565 .
O1W Er1 O4W 144.90(15) 7_565 .
O1W Er1 O4W 82.28(18) . .
O1 Er1 O4W 115.32(17) . 7_565
O1 Er1 O4W 70.37(15) 7_565 7_565
O1W Er1 O4W 82.28(18) 7_565 7_565
O1W Er1 O4W 144.90(15) . 7_565
O4W Er1 O4W 77.3(3) . 7_565
O1 Er1 O2W 74.92(16) . .
O1 Er1 O2W 74.92(16) 7_565 .
O1W Er1 O2W 72.53(14) 7_565 .
O1W Er1 O2W 72.53(14) . .
O4W Er1 O2W 139.01(13) . .
O4W Er1 O2W 139.01(13) 7_565 .
O1 Er1 O3W 139.64(11) . .
O1 Er1 O3W 139.64(11) 7_565 .
O1W Er1 O3W 72.61(14) 7_565 .
O1W Er1 O3W 72.61(14) . .
O4W Er1 O3W 74.61(17) . .
O4W Er1 O3W 74.61(17) 7_565 .
O2W Er1 O3W 124.8(2) . .
O8 N13 O7 121.8(12) . .
O8 N13 O9 119.0(12) . .
O7 N13 O9 119.2(12) . .
O11 N14 O12 117.8(10) . .
O11 N14 O10 119.3(10) . .
O12 N14 O10 122.9(9) . .
O1 C1 N2 124.5(6) . .
O1 C1 N1 124.5(5) . .
N2 C1 N1 110.9(5) . .
N3 C2 N1 112.1(5) . .
N3 C2 C21 112.6(5) . .
N1 C2 C21 111.1(5) . .
N3 C2 C3 102.8(5) . .
N1 C2 C3 103.1(5) . .
C21 C2 C3 114.6(5) . .
N4 C3 N2 112.7(5) . .
N4 C3 C22 112.3(5) . .
N2 C3 C22 110.5(5) . .
N4 C3 C2 102.3(5) . .
N2 C3 C2 102.2(5) . .
C22 C3 C2 116.3(5) . .
O4 C4 N3 126.0(7) . .
O4 C4 N4 124.6(6) . .
N3 C4 N4 109.4(5) . .
N5 C5 N2 114.1(5) . .
N5 C5 H5A 108.7 . .
N2 C5 H5A 108.7 . .
N5 C5 H5B 108.7 . .
N2 C5 H5B 108.7 . .
H5A C5 H5B 107.6 . .
N7 C6 N4 113.5(5) . .
N7 C6 H6A 108.9 . .
N4 C6 H6A 108.9 . .
N7 C6 H6B 108.9 . .
N4 C6 H6B 108.9 . .
H6A C6 H6B 107.7 . .
O2 C7 N5 126.5(6) . .
O2 C7 N6 125.7(6) . .
N5 C7 N6 107.7(5) . .
N7 C8 N5 114.1(5) . .
N7 C8 C9 103.9(5) . .
N5 C8 C9 103.2(5) . .
N7 C8 H8 111.7 . .
N5 C8 H8 111.7 . .
C9 C8 H8 111.7 . .
N6 C9 N8 114.5(5) . .
N6 C9 C8 103.8(5) . .
N8 C9 C8 103.0(5) . .
N6 C9 H9 111.7 . .
N8 C9 H9 111.7 . .
C8 C9 H9 111.7 . .
O5 C10 N8 126.7(6) . .
O5 C10 N7 124.8(7) . .
N8 C10 N7 108.5(5) . .
N9 C11 N6 113.3(5) . .
N9 C11 H11A 108.9 . .
N6 C11 H11A 108.9 . .
N9 C11 H11B 108.9 . .
N6 C11 H11B 108.9 . .
H11A C11 H11B 107.7 . .
N11 C12 N8 113.2(5) . .
N11 C12 H12A 108.9 . .
N8 C12 H12A 108.9 . .
N11 C12 H12B 108.9 . .
N8 C12 H12B 108.9 . .
H12A C12 H12B 107.7 . .
O3 C13 N10 126.0(7) . .
O3 C13 N9 126.1(6) . .
N10 C13 N9 107.9(6) . .
N11 C14 N9 114.8(5) . .
N11 C14 C15 103.2(5) . .
N9 C14 C15 102.4(5) . .
N11 C14 H14 111.9 . .
N9 C14 H14 111.9 . .
C15 C14 H14 111.9 . .
N12 C15 N10 114.6(5) . .
N12 C15 C14 103.5(5) . .
N10 C15 C14 104.1(5) . .
N12 C15 H15 111.4 . .
N10 C15 H15 111.4 . .
C14 C15 H15 111.4 . .
O6 C16 N12 125.0(6) . .
O6 C16 N11 125.3(7) . .
N12 C16 N11 109.6(6) . .
N10 C17 N10 112.6(8) . 7_565
N10 C17 H17A 109.1 . .
N10 C17 H17A 109.1 7_565 .
N10 C17 H17B 109.1 . .
N10 C17 H17B 109.1 7_565 .
H17A C17 H17B 107.8 . .
N12 C18 N12 113.5(7) . 7_565
N12 C18 H18A 108.9 . .
N12 C18 H18A 108.9 7_565 .
N12 C18 H18B 108.9 . .
N12 C18 H18B 108.9 7_565 .
H18A C18 H18B 107.7 . .
N3 C19 N3 114.6(7) 7_565 .
N3 C19 H19A 108.6 7_565 .
N3 C19 H19A 108.6 . .
N3 C19 H19B 108.6 7_565 .
N3 C19 H19B 108.6 . .
H19A C19 H19B 107.6 . .
N1 C20 N1 114.2(7) . 7_565
N1 C20 H20A 108.7 . .
N1 C20 H20A 108.7 7_565 .
N1 C20 H20B 108.7 . .
N1 C20 H20B 108.7 7_565 .
H20A C20 H20B 107.6 . .
C2 C21 H21A 109.5 . .
C2 C21 H21B 109.5 . .
H21A C21 H21B 109.5 . .
C2 C21 H21C 109.5 . .
H21A C21 H21C 109.5 . .
H21B C21 H21C 109.5 . .
C3 C22 H22A 109.5 . .
C3 C22 H22B 109.5 . .
H22A C22 H22B 109.5 . .
C3 C22 H22C 109.5 . .
H22A C22 H22C 109.5 . .
H22B C22 H22C 109.5 . .
C1 N1 C20 122.0(5) . .
C1 N1 C2 111.2(5) . .
C20 N1 C2 126.7(6) . .
C1 N2 C5 120.2(5) . .
C1 N2 C3 111.1(5) . .
C5 N2 C3 124.6(5) . .
C4 N3 C19 121.2(6) . .
C4 N3 C2 111.5(5) . .
C19 N3 C2 125.3(6) . .
C4 N4 C3 112.5(5) . .
C4 N4 C6 122.5(5) . .
C3 N4 C6 124.9(5) . .
C7 N5 C5 123.3(5) . .
C7 N5 C8 112.4(5) . .
C5 N5 C8 121.4(5) . .
C7 N6 C11 123.3(5) . .
C7 N6 C9 112.5(5) . .
C11 N6 C9 124.0(5) . .
C10 N7 C6 122.7(5) . .
C10 N7 C8 110.9(5) . .
C6 N7 C8 121.5(5) . .
C10 N8 C9 112.4(5) . .
C10 N8 C12 121.0(5) . .
C9 N8 C12 122.8(5) . .
C13 N9 C11 120.5(5) . .
C13 N9 C14 112.4(6) . .
C11 N9 C14 124.0(6) . .
C13 N10 C17 122.9(6) . .
C13 N10 C15 112.1(6) . .
C17 N10 C15 124.5(6) . .
C16 N11 C12 123.5(6) . .
C16 N11 C14 111.4(6) . .
C12 N11 C14 124.9(6) . .
C16 N12 C15 111.8(6) . .
C16 N12 C18 122.0(6) . .
C15 N12 C18 124.6(6) . .
C1 O1 Er1 161.4(4) . .

loop_
_geom_bond_atom_site_label_1
_geom_bond_atom_site_label_2
_geom_bond_distance
_geom_bond_site_symmetry_2
O1W Er1 2.317(4) .
O2W Er1 2.362(6) .
O3W Er1 2.436(6) .
O4W Er1 2.347(5) .
Er1 O1 2.294(4) .
Er1 O1 2.294(4) 7_565
Er1 O1W 2.317(4) 7_565
Er1 O4W 2.347(5) 7_565
N13 O8 1.216(12) .
N13 O7 1.228(12) .
N13 O9 1.241(13) .
N14 O11 1.174(12) .
N14 O12 1.226(11) .
N14 O10 1.249(11) .
C1 O1 1.236(7) .
C1 N2 1.340(7) .
C1 N1 1.363(8) .
C2 N3 1.464(8) .
C2 N1 1.465(7) .
C2 C21 1.522(9) .
C2 C3 1.561(9) .
C3 N4 1.454(8) .
C3 N2 1.490(7) .
C3 C22 1.536(9) .
C4 O4 1.236(8) .
C4 N3 1.354(8) .
C4 N4 1.357(9) .
C5 N5 1.443(8) .
C5 N2 1.453(8) .
C5 H5A 0.9800 .
C5 H5B 0.9800 .
C6 N7 1.440(9) .
C6 N4 1.458(8) .
C6 H6A 0.9800 .
C6 H6B 0.9800 .
C7 O2 1.220(7) .
C7 N5 1.376(8) .
C7 N6 1.380(8) .
C8 N7 1.456(8) .
C8 N5 1.457(7) .
C8 C9 1.544(9) .
C8 H8 0.9900 .
C9 N6 1.446(8) .
C9 N8 1.446(7) .
C9 H9 0.9900 .
C10 O5 1.222(8) .
C10 N8 1.358(9) .
C10 N7 1.376(8) .
C11 N9 1.440(8) .
C11 N6 1.445(8) .
C11 H11A 0.9800 .
C11 H11B 0.9800 .
C12 N11 1.424(8) .
C12 N8 1.463(8) .
C12 H12A 0.9800 .
C12 H12B 0.9800 .
C13 O3 1.206(8) .
C13 N10 1.378(8) .
C13 N9 1.380(9) .
C14 N11 1.447(8) .
C14 N9 1.465(8) .
C14 C15 1.554(10) .
C14 H14 0.9900 .
C15 N12 1.445(8) .
C15 N10 1.455(8) .
C15 H15 0.9900 .
C16 O6 1.238(8) .
C16 N12 1.357(9) .
C16 N11 1.372(8) .
C17 N10 1.451(7) .
C17 N10 1.451(7) 7_565
C17 H17A 0.9800 .
C17 H17B 0.9800 .
C18 N12 1.449(7) .
C18 N12 1.449(7) 7_565
C18 H18A 0.9800 .
C18 H18B 0.9800 .
C19 N3 1.460(7) 7_565
C19 N3 1.460(7) .
C19 H19A 0.9800 .
C19 H19B 0.9800 .
C20 N1 1.452(6) .
C20 N1 1.452(6) 7_565
C20 H20A 0.9800 .
C20 H20B 0.9800 .
C21 H21A 0.9700 .
C21 H21B 0.9700 .
C21 H21C 0.9700 .
C22 H22A 0.9700 .
C22 H22B 0.9700 .
C22 H22C 0.9700 .

loop_
_platon_squeeze_void_nr
_platon_squeeze_void_average_x
_platon_squeeze_void_average_y
_platon_squeeze_void_average_z
_platon_squeeze_void_volume
_platon_squeeze_void_count_electrons
_platon_squeeze_void_content
1 0.000 0.150 -0.500 783 283 ' '
2 0.500 0.082 0.000 782 283 ' '
